data_7710340
loop_
_publ_author_name
'Du, Weixin'
'Liu, Yufeng'
'Sun, Junjun'
'Wang, Haiying'
'Yang, Guo-Ping'
'Zhang, Dongdi'

_publ_section_title
;
 Three rare-earth incorporating 6-peroxotantalo-4-selenate and catalytic
 activities for imidation reaction
;
_journal_name_full 'Dalton Transactions'
_journal_paper_doi 10.1039/D2DT01332K
_journal_year 2022
_chemical_formula_moiety 'Cs K Lu O46 Se4 Ta6, 4(O)'
_chemical_formula_sum 'Cs K Lu O50 Se4 Ta6'
_chemical_formula_weight 2548.52
_space_group_crystal_system monoclinic
_space_group_IT_number 14
_space_group_name_Hall '-P 2ybc'
_space_group_name_H-M_alt 'P 1 21/c 1'
_atom_sites_solution_primary direct
_audit_creation_date 2021-08-23
_audit_creation_method
;
Olex2 1.2
(compiled 2018.05.29 svn.r3508 for OlexSys, GUI svn.r5506)
;
_audit_update_record
;
2022-04-25 deposited with the CCDC.	2022-05-24 downloaded from the CCDC.
;
_cell_angle_alpha 90
_cell_angle_beta 114.1800(10)
_cell_angle_gamma 90
_cell_formula_units_Z 4
_cell_length_a 12.2537(9)
_cell_length_b 27.308(2)
_cell_length_c 13.9677(11)
_cell_measurement_reflns_used 3852
_cell_measurement_temperature 296(2)
_cell_measurement_theta_max 27.64
_cell_measurement_theta_min 2.35
_cell_volume 4263.9(6)
_computing_cell_refinement 'SAINT v8.37A (Bruker, 2015)'
_computing_data_reduction 'SAINT v8.37A (Bruker, 2015)'
_computing_molecular_graphics 'Olex2 (Dolomanov et al., 2009)'
_computing_publication_material 'Olex2 (Dolomanov et al., 2009)'
_computing_structure_refinement 'ShelXL (Sheldrick, 2015)'
_computing_structure_solution 'ShelXS-1997 (Sheldrick, 2008)'
_diffrn_ambient_temperature 296.15
_diffrn_measured_fraction_theta_full 0.997
_diffrn_measured_fraction_theta_max 0.997
_diffrn_measurement_device_type 'Bruker APEX-II CCD'
_diffrn_measurement_method '\f and \w scans'
_diffrn_radiation_type MoK\a
_diffrn_radiation_wavelength 0.71073
_diffrn_reflns_av_R_equivalents 0.0578
_diffrn_reflns_av_unetI/netI 0.0658
_diffrn_reflns_Laue_measured_fraction_full 0.997
_diffrn_reflns_Laue_measured_fraction_max 0.997
_diffrn_reflns_limit_h_max 14
_diffrn_reflns_limit_h_min -14
_diffrn_reflns_limit_k_max 25
_diffrn_reflns_limit_k_min -32
_diffrn_reflns_limit_l_max 16
_diffrn_reflns_limit_l_min -14
_diffrn_reflns_number 22026
_diffrn_reflns_point_group_measured_fraction_full 0.997
_diffrn_reflns_point_group_measured_fraction_max 0.997
_diffrn_reflns_theta_full 25.098
_diffrn_reflns_theta_max 25.098
_diffrn_reflns_theta_min 1.491
_diffrn_standards_number 0
_exptl_absorpt_coefficient_mu 22.111
_exptl_absorpt_correction_T_max 0.7457
_exptl_absorpt_correction_T_min 0.3686
_exptl_absorpt_correction_type multi-scan
_exptl_absorpt_process_details
'SADABS-2016/2 (Bruker,2016/2) was used for absorption correction. wR2(int) was 0.1443 before and 0.0554 after correction. The Ratio of minimum to maximum transmission is 0.4943. The \l/2 correction factor is Not present.'
_exptl_crystal_colour colourless
_exptl_crystal_colour_primary colourless
_exptl_crystal_density_diffrn 3.970
_exptl_crystal_description block
_exptl_crystal_F_000 4476
_exptl_crystal_size_max 0.21
_exptl_crystal_size_mid 0.16
_exptl_crystal_size_min 0.13
_refine_diff_density_max 2.199
_refine_diff_density_min -4.666
_refine_diff_density_rms 0.376
_refine_ls_extinction_method none
_refine_ls_goodness_of_fit_ref 1.017
_refine_ls_hydrogen_treatment undef
_refine_ls_matrix_type full
_refine_ls_number_parameters 318
_refine_ls_number_reflns 7569
_refine_ls_number_restraints 0
_refine_ls_restrained_S_all 1.017
_refine_ls_R_factor_all 0.0633
_refine_ls_R_factor_gt 0.0437
_refine_ls_shift/su_max 0.001
_refine_ls_shift/su_mean 0.000
_refine_ls_structure_factor_coef Fsqd
_refine_ls_weighting_details 'w=1/[\s^2^(Fo^2^)+(0.0404P)^2^+85.6174P] where P=(Fo^2^+2Fc^2^)/3'
_refine_ls_weighting_scheme calc
_refine_ls_wR_factor_gt 0.0968
_refine_ls_wR_factor_ref 0.1059
_reflns_Friedel_coverage 0.000
_reflns_number_gt 5845
_reflns_number_total 7569
_reflns_threshold_expression 'I > 2\s(I)'
_cod_data_source_file d2dt01332k2.cif
_cod_data_source_block njy1_a_CCDC1
_cod_database_code 7710340
_shelx_shelxl_version_number 2016/6
_shelx_space_group_comment
;
The symmetry employed for this shelxl refinement is uniquely defined
by the following loop, which should always be used as a source of
symmetry information in preference to the above space-group names.
They are only intended as comments.
;
_shelx_estimated_absorpt_t_max 0.161
_shelx_estimated_absorpt_t_min 0.090
_olex2_refinement_description
;
;
_olex2_submission_special_instructions 'No special instructions were received'

loop_
_space_group_symop_operation_xyz
'x, y, z'
'-x, y+1/2, -z+1/2'
'-x, -y, -z'
'x, -y-1/2, z-1/2'

loop_
_atom_site_label
_atom_site_type_symbol
_atom_site_fract_x
_atom_site_fract_y
_atom_site_fract_z
_atom_site_U_iso_or_equiv
_atom_site_adp_type
_atom_site_occupancy
_atom_site_site_symmetry_order
_atom_site_calc_flag
_atom_site_refinement_flags_posn
_atom_site_refinement_flags_adp
_atom_site_refinement_flags_occupancy
_atom_site_disorder_assembly
_atom_site_disorder_group
Ta1 Ta 0.28576(5) 0.54903(2) 0.55534(5) 0.01140(15) Uani 1 1 d . . . . .
Ta2 Ta 0.43790(5) 0.65824(2) 0.47007(5) 0.01139(15) Uani 1 1 d . . . . .
Ta3 Ta 0.17123(5) 0.60795(2) 0.32698(5) 0.01168(15) Uani 1 1 d . . . . .
Ta4 Ta 0.13567(5) 0.64093(2) 0.66356(5) 0.01173(15) Uani 1 1 d . . . . .
Ta5 Ta 0.28162(5) 0.75216(2) 0.57419(5) 0.01185(15) Uani 1 1 d . . . . .
Ta6 Ta 0.03031(5) 0.70166(2) 0.43658(5) 0.01322(15) Uani 1 1 d . . . . .
Lu1 Lu 0.68424(6) 0.64973(2) 0.98435(5) 0.01587(16) Uani 1 1 d . . . . .
Cs1 Cs -0.18168(14) 0.66374(7) 0.72064(15) 0.0691(5) Uani 1 1 d . . . . .
Se1 Se 0.41841(13) 0.53771(6) 0.38102(12) 0.0151(3) Uani 1 1 d . . . . .
Se2 Se 0.04738(13) 0.76027(6) 0.65836(13) 0.0158(3) Uani 1 1 d . . . . .
Se3 Se 0.37831(13) 0.71173(6) 0.82809(12) 0.0145(3) Uani 1 1 d . . . . .
Se4 Se 0.49249(14) 0.62470(6) 0.71394(13) 0.0174(4) Uani 1 1 d . . . . .
K1 K 0.2254(5) 0.5732(2) 0.0712(4) 0.0560(14) Uani 1 1 d . . . . .
O1 O 0.6200(9) 0.6151(4) 0.8188(9) 0.020(3) Uiso 1 1 d . . . . .
O2 O 0.3874(10) 0.8006(4) 0.5492(10) 0.028(3) Uiso 1 1 d . . . . .
O3 O -0.1411(9) 0.6925(4) 0.3402(9) 0.022(3) Uiso 1 1 d . . . . .
O4 O 0.5099(9) 0.6867(4) 0.8960(9) 0.019(2) Uiso 1 1 d . . . . .
O5 O 0.5039(10) 0.6927(4) 0.3816(9) 0.025(3) Uiso 1 1 d . . . . .
O6 O 0.5964(9) 0.6846(4) 0.4888(9) 0.023(3) Uiso 1 1 d . . . . .
O7 O -0.0823(10) 0.7373(4) 0.3141(9) 0.025(3) Uiso 1 1 d . . . . .
O8 O 0.0944(9) 0.6192(4) 0.1757(9) 0.020(2) Uiso 1 1 d . . . . .
O9 O 0.5459(9) 0.6368(4) 0.6206(9) 0.019(2) Uiso 1 1 d . . . . .
O10 O 0.1247(9) 0.6051(4) 0.7830(9) 0.021(3) Uiso 1 1 d . . . . .
O11 O 0.3150(11) 0.8212(5) 0.5995(10) 0.036(3) Uiso 1 1 d . . . . .
O12 O 0.0311(10) 0.5808(4) 0.2088(9) 0.026(3) Uiso 1 1 d . . . . .
O13 O 0.0689(9) 0.7032(4) 0.7083(9) 0.022(3) Uiso 1 1 d . . . . .
O14 O 0.0132(9) 0.6002(4) 0.6838(9) 0.020(3) Uiso 1 1 d . . . . .
O15 O 0.2970(9) 0.6596(4) 0.7826(9) 0.020(3) Uiso 1 1 d . . . . .
O16 O 0.2016(9) 0.4870(4) 0.5505(9) 0.023(3) Uiso 1 1 d . . . . .
O17 O 0.3986(9) 0.7283(4) 0.7177(8) 0.018(2) Uiso 1 1 d . . . . .
O18 O 0.3179(9) 0.4894(4) 0.6448(9) 0.021(3) Uiso 1 1 d . . . . .
O19 O 0.0877(9) 0.6581(4) 0.3610(8) 0.015(2) Uiso 1 1 d . . . . .
O20 O 0.2816(9) 0.5584(4) 0.2954(8) 0.018(2) Uiso 1 1 d . . . . .
O21 O -0.0281(8) 0.7487(4) 0.5285(8) 0.015(2) Uiso 1 1 d . . . . .
O22 O 0.2099(9) 0.5879(4) 0.6221(8) 0.017(2) Uiso 1 1 d . . . . .
O23 O 0.1853(9) 0.7756(4) 0.6664(9) 0.022(3) Uiso 1 1 d . . . . .
O24 O 0.4486(9) 0.5657(4) 0.6754(9) 0.020(3) Uiso 1 1 d . . . . .
O25 O 0.3822(9) 0.5172(4) 0.4815(8) 0.018(2) Uiso 1 1 d . . . . .
O26 O 0.3728(9) 0.7088(4) 0.5168(8) 0.015(2) Uiso 1 1 d . . . . .
O27 O 0.4942(8) 0.5905(4) 0.4280(8) 0.013(2) Uiso 1 1 d . . . . .
O28 O 0.1431(9) 0.7566(4) 0.4445(9) 0.020(2) Uiso 1 1 d . . . . .
O29 O -0.0081(9) 0.6450(4) 0.5184(8) 0.018(2) Uiso 1 1 d . . . . .
O30 O 0.1379(9) 0.5547(4) 0.4140(8) 0.018(2) Uiso 1 1 d . . . . .
O31 O 0.1804(8) 0.6896(4) 0.5756(8) 0.013(2) Uiso 1 1 d . . . . .
O32 O 0.2942(9) 0.6579(4) 0.3225(9) 0.019(2) Uiso 1 1 d . . . . .
O33 O 0.3097(8) 0.6092(3) 0.4778(8) 0.012(2) Uiso 1 1 d . . . . .
O34 O 0.5659(11) 0.6379(5) 1.0786(10) 0.036(3) Uiso 1 1 d . . . . .
O35 O 0.7024(11) 0.7260(4) 1.0794(10) 0.033(3) Uiso 1 1 d . . . . .
O36 O 0.8248(11) 0.6392(5) 1.1557(10) 0.035(3) Uiso 1 1 d . . . . .
O37 O 0.7564(11) 0.7086(5) 0.9084(11) 0.037(3) Uiso 1 1 d . . . . .
O40 O -0.2193(15) 0.6138(6) 0.4959(14) 0.067(5) Uiso 1 1 d . . . . .
O41 O 0.0493(13) 0.6454(5) 0.9261(13) 0.056(4) Uiso 1 1 d . . . . .
O42 O 0.8587(12) 0.6161(5) 0.9760(11) 0.045(4) Uiso 1 1 d . . . . .
O43 O 0.6716(12) 0.5670(5) 1.0058(11) 0.044(4) Uiso 1 1 d . . . . .
O45 O 0.3632(13) 0.5803(5) -0.0542(12) 0.052(4) Uiso 1 1 d . . . . .
O46 O 0.0933(15) 0.5151(6) -0.1073(14) 0.066(5) Uiso 1 1 d . . . . .
O50 O 0.139(2) 0.4703(9) 0.127(2) 0.133(9) Uiso 1 1 d . . . . .
O38 O -0.0465(12) 0.4987(5) 0.3454(11) 0.044(4) Uiso 1 1 d . . . . .
O39 O 0.6315(12) 0.7663(5) 0.7512(11) 0.043(4) Uiso 1 1 d . . . . .
O44 O 0.5838(12) 0.4984(5) 0.8479(11) 0.044(4) Uiso 1 1 d . . . . .
O47 O 0.3544(14) 0.4905(6) 0.8526(13) 0.065(5) Uiso 1 1 d . . . . .
O48 O 0.592(2) 0.6113(9) 1.271(2) 0.129(9) Uiso 1 1 d . . . . .
O49 O 0.273(2) 0.4411(10) 0.333(2) 0.141(10) Uiso 1 1 d . . . . .

loop_
_atom_site_aniso_label
_atom_site_aniso_U_11
_atom_site_aniso_U_22
_atom_site_aniso_U_33
_atom_site_aniso_U_23
_atom_site_aniso_U_13
_atom_site_aniso_U_12
Ta1 0.0138(3) 0.0105(3) 0.0103(3) 0.0012(2) 0.0053(3) 0.0009(2)
Ta2 0.0117(3) 0.0141(3) 0.0102(3) 0.0020(2) 0.0064(3) 0.0013(2)
Ta3 0.0125(3) 0.0140(3) 0.0072(3) 0.0000(2) 0.0026(3) 0.0031(2)
Ta4 0.0127(3) 0.0133(3) 0.0111(3) 0.0006(2) 0.0069(3) -0.0003(2)
Ta5 0.0140(3) 0.0117(3) 0.0113(3) 0.0003(2) 0.0067(3) -0.0007(2)
Ta6 0.0131(3) 0.0161(3) 0.0098(3) 0.0005(3) 0.0041(3) 0.0048(3)
Lu1 0.0144(3) 0.0205(4) 0.0106(4) 0.0007(3) 0.0029(3) 0.0009(3)
Cs1 0.0530(9) 0.0767(12) 0.0825(13) -0.0182(10) 0.0327(9) -0.0071(8)
Se1 0.0185(8) 0.0173(8) 0.0114(8) -0.0003(6) 0.0079(7) 0.0078(6)
Se2 0.0166(8) 0.0177(8) 0.0159(9) -0.0031(6) 0.0094(7) 0.0028(6)
Se3 0.0137(7) 0.0179(8) 0.0119(8) -0.0013(6) 0.0052(6) 0.0017(6)
Se4 0.0183(8) 0.0198(9) 0.0140(9) 0.0000(7) 0.0064(7) 0.0015(7)
K1 0.062(3) 0.066(4) 0.050(3) 0.007(3) 0.032(3) 0.030(3)

loop_
_atom_type_symbol
_atom_type_description
_atom_type_scat_dispersion_real
_atom_type_scat_dispersion_imag
_atom_type_scat_source
Cs Cs -0.3680 2.1192 'International Tables Vol C Tables 4.2.6.8 and 6.1.1.4'
K K 0.2009 0.2494 'International Tables Vol C Tables 4.2.6.8 and 6.1.1.4'
Lu Lu -0.4720 5.8584 'International Tables Vol C Tables 4.2.6.8 and 6.1.1.4'
O O 0.0106 0.0060 'International Tables Vol C Tables 4.2.6.8 and 6.1.1.4'
Se Se -0.0929 2.2259 'International Tables Vol C Tables 4.2.6.8 and 6.1.1.4'
Ta Ta -0.7052 6.5227 'International Tables Vol C Tables 4.2.6.8 and 6.1.1.4'

loop_
_geom_angle_atom_site_label_1
_geom_angle_atom_site_label_2
_geom_angle_atom_site_label_3
_geom_angle
_geom_angle_site_symmetry_1
_geom_angle_site_symmetry_3
_geom_angle_publ_flag
O16 Ta1 Ta3 112.0(3) . . ?
O16 Ta1 O18 44.3(4) . . ?
O16 Ta1 O24 122.4(4) . . ?
O16 Ta1 O25 91.1(4) . . ?
O16 Ta1 O30 77.9(4) . . ?
O16 Ta1 O33 148.8(4) . . ?
O18 Ta1 Ta3 153.5(3) . . ?
O18 Ta1 O24 78.1(4) . . ?
O18 Ta1 O25 87.9(4) . . ?
O18 Ta1 O30 122.1(4) . . ?
O18 Ta1 O33 162.0(4) . . ?
O22 Ta1 Ta3 95.8(3) . . ?
O22 Ta1 O16 98.3(5) . . ?
O22 Ta1 O18 99.2(5) . . ?
O22 Ta1 O24 89.0(4) . . ?
O22 Ta1 O25 170.6(4) . . ?
O22 Ta1 O30 90.8(4) . . ?
O22 Ta1 O33 90.9(4) . . ?
O24 Ta1 Ta3 124.1(3) . . ?
O24 Ta1 O30 159.5(4) . . ?
O25 Ta1 Ta3 80.0(3) . . ?
O25 Ta1 O24 86.4(4) . . ?
O25 Ta1 O30 90.7(4) . . ?
O25 Ta1 O33 80.7(4) . . ?
O30 Ta1 Ta3 35.7(3) . . ?
O33 Ta1 Ta3 37.1(3) . . ?
O33 Ta1 O24 87.3(4) . . ?
O33 Ta1 O30 72.2(4) . . ?
Ta3 Ta2 Cs1 156.37(3) . 1_655 ?
O5 Ta2 Ta3 111.9(3) . . ?
O5 Ta2 Cs1 85.0(3) . 1_655 ?
O5 Ta2 O6 43.9(4) . . ?
O5 Ta2 O9 121.2(4) . . ?
O5 Ta2 O27 88.8(4) . . ?
O5 Ta2 O32 77.3(4) . . ?
O5 Ta2 O33 147.6(4) . . ?
O6 Ta2 Ta3 152.9(3) . . ?
O6 Ta2 Cs1 41.1(3) . 1_655 ?
O6 Ta2 O9 77.5(4) . . ?
O6 Ta2 O27 86.6(4) . . ?
O6 Ta2 O32 121.0(4) . . ?
O6 Ta2 O33 159.4(4) . . ?
O9 Ta2 Ta3 123.7(3) . . ?
O9 Ta2 Cs1 36.4(3) . 1_655 ?
O9 Ta2 O27 83.7(4) . . ?
O9 Ta2 O32 159.2(4) . . ?
O9 Ta2 O33 87.0(4) . . ?
O26 Ta2 Ta3 93.5(3) . . ?
O26 Ta2 Cs1 99.1(3) . 1_655 ?
O26 Ta2 O5 102.3(5) . . ?
O26 Ta2 O6 103.0(4) . . ?
O26 Ta2 O9 92.4(4) . . ?
O26 Ta2 O27 168.6(4) . . ?
O26 Ta2 O32 92.3(4) . . ?
O26 Ta2 O33 91.0(4) . . ?
O27 Ta2 Ta3 80.0(3) . . ?
O27 Ta2 Cs1 84.0(3) . 1_655 ?
O32 Ta2 Ta3 35.7(3) . . ?
O32 Ta2 Cs1 160.6(3) . 1_655 ?
O32 Ta2 O27 87.8(4) . . ?
O32 Ta2 O33 72.7(4) . . ?
O33 Ta2 Ta3 37.0(3) . . ?
O33 Ta2 Cs1 122.3(3) . 1_655 ?
O33 Ta2 O27 78.2(4) . . ?
Ta1 Ta3 Ta2 72.586(19) . . ?
Ta1 Ta3 K1 125.58(7) . . ?
Ta2 Ta3 K1 98.74(8) . . ?
O8 Ta3 Ta1 160.1(3) . . ?
O8 Ta3 Ta2 120.1(3) . . ?
O8 Ta3 K1 41.8(3) . . ?
O8 Ta3 O12 44.4(4) . . ?
O8 Ta3 O20 86.6(4) . . ?
O8 Ta3 O30 129.1(4) . . ?
O8 Ta3 O32 84.1(4) . . ?
O8 Ta3 O33 156.6(4) . . ?
O12 Ta3 Ta1 120.0(3) . . ?
O12 Ta3 Ta2 162.7(4) . . ?
O12 Ta3 K1 64.6(4) . . ?
O12 Ta3 O20 89.8(4) . . ?
O12 Ta3 O30 85.0(4) . . ?
O12 Ta3 O32 128.5(5) . . ?
O12 Ta3 O33 156.3(4) . . ?
O19 Ta3 Ta1 99.8(3) . . ?
O19 Ta3 Ta2 92.8(3) . . ?
O19 Ta3 K1 134.6(3) . . ?
O19 Ta3 O8 95.0(4) . . ?
O19 Ta3 O12 96.2(4) . . ?
O19 Ta3 O20 172.9(4) . . ?
O19 Ta3 O30 96.1(4) . . ?
O19 Ta3 O32 90.3(4) . . ?
O19 Ta3 O33 92.0(4) . . ?
O20 Ta3 Ta1 80.4(3) . . ?
O20 Ta3 Ta2 80.4(3) . . ?
O20 Ta3 K1 45.5(3) . . ?
O20 Ta3 O33 84.0(4) . . ?
O30 Ta3 Ta1 36.2(3) . . ?
O30 Ta3 Ta2 108.7(3) . . ?
O30 Ta3 K1 120.6(3) . . ?
O30 Ta3 O20 88.2(4) . . ?
O30 Ta3 O32 145.1(4) . . ?
O30 Ta3 O33 72.0(4) . . ?
O32 Ta3 Ta1 108.9(3) . . ?
O32 Ta3 Ta2 36.5(3) . . ?
O32 Ta3 K1 74.8(3) . . ?
O32 Ta3 O20 83.0(4) . . ?
O32 Ta3 O33 73.6(4) . . ?
O33 Ta3 Ta1 36.3(3) . . ?
O33 Ta3 Ta2 37.1(3) . . ?
O33 Ta3 K1 122.6(3) . . ?
Ta6 Ta4 Cs1 94.39(3) . . ?
O10 Ta4 Ta6 155.7(3) . . ?
O10 Ta4 Cs1 62.6(3) . . ?
O10 Ta4 O13 88.9(4) . . ?
O10 Ta4 O15 79.4(4) . . ?
O10 Ta4 O29 121.7(4) . . ?
O10 Ta4 O31 163.4(4) . . ?
O13 Ta4 Ta6 80.4(3) . . ?
O13 Ta4 Cs1 48.4(3) . . ?
O14 Ta4 Ta6 113.2(3) . . ?
O14 Ta4 Cs1 42.5(3) . . ?
O14 Ta4 O10 44.5(4) . . ?
O14 Ta4 O13 90.1(4) . . ?
O14 Ta4 O15 123.9(4) . . ?
O14 Ta4 O29 77.3(4) . . ?
O14 Ta4 O31 149.5(4) . . ?
O15 Ta4 Ta6 121.0(3) . . ?
O15 Ta4 Cs1 117.0(3) . . ?
O15 Ta4 O13 85.5(4) . . ?
O15 Ta4 O29 157.9(4) . . ?
O22 Ta4 Ta6 97.7(3) . . ?
O22 Ta4 Cs1 137.5(3) . . ?
O22 Ta4 O10 94.9(4) . . ?
O22 Ta4 O13 174.1(4) . . ?
O22 Ta4 O14 95.8(4) . . ?
O22 Ta4 O15 90.8(4) . . ?
O22 Ta4 O29 93.6(4) . . ?
O22 Ta4 O31 91.9(4) . . ?
O29 Ta4 Ta6 36.9(3) . . ?
O29 Ta4 Cs1 72.8(3) . . ?
O29 Ta4 O13 88.2(4) . . ?
O31 Ta4 Ta6 36.4(3) . . ?
O31 Ta4 Cs1 120.2(3) . . ?
O31 Ta4 O13 83.3(4) . . ?
O31 Ta4 O15 85.4(4) . . ?
O31 Ta4 O29 72.8(4) . . ?
O2 Ta5 Ta6 136.1(3) . . ?
O2 Ta5 O17 98.0(4) . . ?
O2 Ta5 O23 117.5(4) . . ?
O2 Ta5 O26 79.2(4) . . ?
O2 Ta5 O31 165.8(4) . . ?
O11 Ta5 Ta6 127.6(4) . . ?
O11 Ta5 O2 43.5(5) . . ?
O11 Ta5 O17 96.9(5) . . ?
O11 Ta5 O23 74.3(5) . . ?
O11 Ta5 O26 122.6(5) . . ?
O11 Ta5 O31 150.2(5) . . ?
O17 Ta5 Ta6 124.8(3) . . ?
O17 Ta5 O23 81.1(4) . . ?
O17 Ta5 O31 85.0(4) . . ?
O23 Ta5 Ta6 81.9(3) . . ?
O26 Ta5 Ta6 93.5(3) . . ?
O26 Ta5 O17 85.5(4) . . ?
O26 Ta5 O23 159.8(4) . . ?
O26 Ta5 O31 87.2(4) . . ?
O28 Ta5 Ta6 36.5(3) . . ?
O28 Ta5 O2 100.5(5) . . ?
O28 Ta5 O11 98.6(5) . . ?
O28 Ta5 O17 161.3(4) . . ?
O28 Ta5 O23 93.2(4) . . ?
O28 Ta5 O26 94.7(4) . . ?
O28 Ta5 O31 76.4(4) . . ?
O31 Ta5 Ta6 40.0(3) . . ?
O31 Ta5 O23 76.7(4) . . ?
Ta5 Ta6 Ta4 74.96(2) . . ?
O3 Ta6 Ta4 118.1(3) . . ?
O3 Ta6 Ta5 161.6(3) . . ?
O3 Ta6 O21 87.8(4) . . ?
O3 Ta6 O28 129.8(4) . . ?
O3 Ta6 O29 82.3(4) . . ?
O3 Ta6 O31 153.4(4) . . ?
O7 Ta6 Ta4 159.5(3) . . ?
O7 Ta6 Ta5 118.1(3) . . ?
O7 Ta6 O3 45.7(4) . . ?
O7 Ta6 O21 86.3(4) . . ?
O7 Ta6 O28 84.2(4) . . ?
O7 Ta6 O29 127.5(4) . . ?
O7 Ta6 O31 158.3(4) . . ?
O19 Ta6 Ta4 97.5(3) . . ?
O19 Ta6 Ta5 96.8(3) . . ?
O19 Ta6 O3 94.2(4) . . ?
O19 Ta6 O7 96.5(5) . . ?
O19 Ta6 O21 177.1(4) . . ?
O19 Ta6 O28 95.4(4) . . ?
O19 Ta6 O29 93.3(4) . . ?
O19 Ta6 O31 91.9(4) . . ?
O21 Ta6 Ta4 79.8(3) . . ?
O21 Ta6 Ta5 81.8(3) . . ?
O28 Ta6 Ta4 109.2(3) . . ?
O28 Ta6 Ta5 34.4(3) . . ?
O28 Ta6 O21 84.8(4) . . ?
O28 Ta6 O29 145.7(4) . . ?
O28 Ta6 O31 75.1(4) . . ?
O29 Ta6 Ta4 36.6(3) . . ?
O29 Ta6 Ta5 111.6(3) . . ?
O29 Ta6 O21 84.9(4) . . ?
O31 Ta6 Ta4 35.4(3) . . ?
O31 Ta6 Ta5 40.7(3) . . ?
O31 Ta6 O21 85.4(4) . . ?
O31 Ta6 O29 71.6(4) . . ?
O1 Lu1 Cs1 47.6(3) . 1_655 ?
O1 Lu1 O34 117.9(4) . . ?
O1 Lu1 O35 144.4(4) . . ?
O1 Lu1 O36 141.5(4) . . ?
O1 Lu1 O42 74.8(4) . . ?
O4 Lu1 Cs1 95.4(3) . 1_655 ?
O4 Lu1 O1 77.0(4) . . ?
O4 Lu1 O34 72.5(4) . . ?
O4 Lu1 O35 76.5(4) . . ?
O4 Lu1 O36 140.0(4) . . ?
O4 Lu1 O37 83.6(4) . . ?
O4 Lu1 O42 145.9(4) . . ?
O4 Lu1 O43 114.8(4) . . ?
O34 Lu1 Cs1 164.1(3) . 1_655 ?
O34 Lu1 O35 75.5(4) . . ?
O34 Lu1 O42 138.7(5) . . ?
O35 Lu1 Cs1 112.4(3) . 1_655 ?
O36 Lu1 Cs1 118.4(3) . 1_655 ?
O36 Lu1 O34 76.9(4) . . ?
O36 Lu1 O35 71.4(4) . . ?
O36 Lu1 O42 72.5(5) . . ?
O37 Lu1 Cs1 40.8(3) . 1_655 ?
O37 Lu1 O1 82.1(4) . . ?
O37 Lu1 O34 143.1(4) . . ?
O37 Lu1 O35 71.7(5) . . ?
O37 Lu1 O36 107.4(5) . . ?
O37 Lu1 O42 73.9(5) . . ?
O42 Lu1 Cs1 51.1(3) . 1_655 ?
O42 Lu1 O35 118.4(4) . . ?
O43 Lu1 Cs1 104.5(4) . 1_655 ?
O43 Lu1 O1 73.4(4) . . ?
O43 Lu1 O34 72.6(5) . . ?
O43 Lu1 O35 140.2(5) . . ?
O43 Lu1 O36 78.7(5) . . ?
O43 Lu1 O37 144.2(5) . . ?
O43 Lu1 O42 74.7(5) . . ?
O1 Cs1 O35 110.8(3) 1_455 4_475 ?
O1 Cs1 O42 47.0(3) 1_455 1_455 ?
O6 Cs1 O1 91.4(3) 1_455 1_455 ?
O6 Cs1 O13 107.4(3) 1_455 . ?
O6 Cs1 O35 48.1(3) 1_455 4_475 ?
O6 Cs1 O42 138.4(3) 1_455 1_455 ?
O7 Cs1 O1 113.0(3) 4_576 1_455 ?
O7 Cs1 O6 107.0(3) 4_576 1_455 ?
O7 Cs1 O9 124.6(3) 4_576 1_455 ?
O7 Cs1 O13 61.1(3) 4_576 . ?
O7 Cs1 O14 111.2(3) 4_576 . ?
O7 Cs1 O35 58.9(3) 4_576 4_475 ?
O7 Cs1 O37 60.2(3) 4_576 1_455 ?
O7 Cs1 O40 131.1(4) 4_576 . ?
O7 Cs1 O41 72.3(3) 4_576 . ?
O7 Cs1 O42 91.5(3) 4_576 1_455 ?
O7 Cs1 O49 169.8(6) 4_576 3_566 ?
O9 Cs1 O1 45.8(3) 1_455 1_455 ?
O9 Cs1 O6 46.1(3) 1_455 1_455 ?
O9 Cs1 O13 153.0(3) 1_455 . ?
O9 Cs1 O14 122.5(3) 1_455 . ?
O9 Cs1 O35 80.9(3) 1_455 4_475 ?
O9 Cs1 O37 83.7(3) 1_455 1_455 ?
O9 Cs1 O40 76.6(4) 1_455 . ?
O9 Cs1 O41 140.2(4) 1_455 . ?
O9 Cs1 O42 92.6(3) 1_455 1_455 ?
O13 Cs1 O1 161.2(3) . 1_455 ?
O13 Cs1 O35 82.2(3) . 4_475 ?
O13 Cs1 O42 114.2(3) . 1_455 ?
O14 Cs1 O1 123.2(3) . 1_455 ?
O14 Cs1 O6 107.9(3) . 1_455 ?
O14 Cs1 O13 52.7(3) . . ?
O14 Cs1 O35 122.0(3) . 4_475 ?
O14 Cs1 O37 141.2(3) . 1_455 ?
O14 Cs1 O40 55.6(3) . . ?
O14 Cs1 O42 98.9(3) . 1_455 ?
O35 Cs1 O42 135.2(3) 4_475 1_455 ?
O37 Cs1 O1 53.1(3) 1_455 1_455 ?
O37 Cs1 O6 110.7(3) 1_455 1_455 ?
O37 Cs1 O13 116.4(3) 1_455 . ?
O37 Cs1 O35 87.5(3) 1_455 4_475 ?
O37 Cs1 O40 160.2(4) 1_455 . ?
O37 Cs1 O42 47.7(3) 1_455 1_455 ?
O40 Cs1 O1 111.7(3) . 1_455 ?
O40 Cs1 O6 53.0(3) . 1_455 ?
O40 Cs1 O13 81.7(4) . . ?
O40 Cs1 O35 87.3(4) . 4_475 ?
O40 Cs1 O42 134.5(4) . 1_455 ?
O41 Cs1 O1 95.3(3) . 1_455 ?
O41 Cs1 O6 173.0(4) . 1_455 ?
O41 Cs1 O13 66.0(4) . . ?
O41 Cs1 O14 66.6(4) . . ?
O41 Cs1 O35 130.3(3) . 4_475 ?
O41 Cs1 O37 75.1(4) . 1_455 ?
O41 Cs1 O40 122.0(4) . . ?
O41 Cs1 O42 48.4(4) . 1_455 ?
O49 Cs1 O1 59.9(6) 3_566 1_455 ?
O49 Cs1 O6 81.3(5) 3_566 1_455 ?
O49 Cs1 O9 56.9(5) 3_566 1_455 ?
O49 Cs1 O13 122.9(6) 3_566 . ?
O49 Cs1 O14 70.7(6) 3_566 . ?
O49 Cs1 O35 129.3(6) 3_566 4_475 ?
O49 Cs1 O37 111.7(6) 3_566 1_455 ?
O49 Cs1 O40 58.6(6) 3_566 . ?
O49 Cs1 O41 100.3(6) 3_566 . ?
O49 Cs1 O42 78.3(6) 3_566 1_455 ?
O20 Se1 O25 99.8(5) . . ?
O27 Se1 O20 102.4(5) . . ?
O27 Se1 O25 104.1(5) . . ?
O13 Se2 Cs1 48.5(4) . . ?
O13 Se2 O21 101.3(5) . . ?
O13 Se2 O23 102.6(5) . . ?
O21 Se2 Cs1 89.3(3) . . ?
O21 Se2 O23 102.0(5) . . ?
O23 Se2 Cs1 150.9(4) . . ?
O4 Se3 O15 98.8(5) . . ?
O4 Se3 O17 99.1(5) . . ?
O15 Se3 O17 99.4(5) . . ?
O1 Se4 Cs1 57.8(4) . 1_655 ?
O1 Se4 O9 100.7(5) . . ?
O1 Se4 O24 100.8(5) . . ?
O9 Se4 Cs1 45.1(3) . 1_655 ?
O9 Se4 O24 96.4(5) . . ?
O24 Se4 Cs1 115.4(4) . 1_655 ?
O8 K1 Ta3 27.0(2) . . ?
O8 K1 O11 76.6(3) . 4_575 ?
O8 K1 O20 56.9(3) . . ?
O8 K1 O41 70.1(4) . 1_554 ?
O8 K1 O45 150.1(4) . . ?
O8 K1 O50 87.1(6) . . ?
O8 K1 O44 128.9(4) . 3_666 ?
O11 K1 Ta3 81.0(3) 4_575 . ?
O11 K1 O50 158.8(6) 4_575 . ?
O20 K1 Ta3 30.3(2) . . ?
O20 K1 O11 94.4(4) . 4_575 ?
O20 K1 O41 126.6(4) . 1_554 ?
O20 K1 O50 65.0(5) . . ?
O41 K1 Ta3 96.3(3) 1_554 . ?
O41 K1 O11 65.8(4) 1_554 4_575 ?
O41 K1 O50 121.4(6) 1_554 . ?
O45 K1 Ta3 151.0(3) . . ?
O45 K1 O11 75.4(4) . 4_575 ?
O45 K1 O20 135.4(4) . . ?
O45 K1 O41 89.1(5) . 1_554 ?
O45 K1 O50 122.5(6) . . ?
O45 K1 O44 72.7(4) . 3_666 ?
O46 K1 Ta3 132.3(4) . . ?
O46 K1 O8 117.1(4) . . ?
O46 K1 O11 133.4(5) . 4_575 ?
O46 K1 O20 131.2(4) . . ?
O46 K1 O41 77.4(5) . 1_554 ?
O46 K1 O45 76.7(5) . . ?
O46 K1 O50 66.3(6) . . ?
O46 K1 O44 92.5(5) . 3_666 ?
O50 K1 Ta3 78.4(5) . . ?
O44 K1 Ta3 102.3(3) 3_666 . ?
O44 K1 O11 113.3(4) 3_666 4_575 ?
O44 K1 O20 72.1(4) 3_666 . ?
O44 K1 O41 161.0(5) 3_666 1_554 ?
O44 K1 O50 66.9(5) 3_666 . ?
Lu1 O1 Cs1 103.2(3) . 1_655 ?
Se4 O1 Lu1 128.7(6) . . ?
Se4 O1 Cs1 98.4(5) . 1_655 ?
O11 O2 Ta5 66.5(7) . . ?
O7 O3 Ta6 66.0(6) . . ?
Se3 O4 Lu1 177.4(6) . . ?
O6 O5 Ta2 68.6(6) . . ?
Ta2 O6 Cs1 115.7(5) . 1_655 ?
O5 O6 Ta2 67.5(6) . . ?
O5 O6 Cs1 175.5(8) . 1_655 ?
Ta6 O7 Cs1 146.5(5) . 4_575 ?
O3 O7 Ta6 68.2(6) . . ?
O3 O7 Cs1 131.8(7) . 4_575 ?
Ta3 O8 K1 111.1(4) . . ?
O12 O8 Ta3 68.6(6) . . ?
O12 O8 K1 108.8(7) . . ?
Ta2 O9 Cs1 120.7(4) . 1_655 ?
Se4 O9 Ta2 123.1(6) . . ?
Se4 O9 Cs1 112.0(5) . 1_655 ?
O14 O10 Ta4 67.5(6) . . ?
Ta5 O11 K1 149.3(6) . 4_576 ?
O2 O11 Ta5 70.0(7) . . ?
O2 O11 K1 124.3(8) . 4_576 ?
O8 O12 Ta3 67.0(6) . . ?
Ta4 O13 Cs1 103.6(4) . . ?
Se2 O13 Ta4 130.1(6) . . ?
Se2 O13 Cs1 109.3(5) . . ?
Ta4 O14 Cs1 112.5(4) . . ?
O10 O14 Ta4 68.0(6) . . ?
O10 O14 Cs1 105.3(7) . . ?
Se3 O15 Ta4 136.8(6) . . ?
O18 O16 Ta1 68.6(6) . . ?
Se3 O17 Ta5 131.7(6) . . ?
O16 O18 Ta1 67.1(6) . . ?
Ta3 O19 Ta6 162.8(6) . . ?
Ta3 O20 K1 104.2(4) . . ?
Se1 O20 Ta3 127.0(6) . . ?
Se1 O20 K1 121.7(5) . . ?
Se2 O21 Ta6 125.8(5) . . ?
Ta1 O22 Ta4 164.1(6) . . ?
Se2 O23 Ta5 131.0(6) . . ?
Se4 O24 Ta1 122.5(6) . . ?
Se1 O25 Ta1 131.5(6) . . ?
Ta2 O26 Ta5 167.6(6) . . ?
Se1 O27 Ta2 130.9(5) . . ?
Ta5 O28 Ta6 109.1(5) . . ?
Ta4 O29 Ta6 106.4(4) . . ?
Ta3 O30 Ta1 108.1(5) . . ?
Ta4 O31 Ta5 146.9(5) . . ?
Ta4 O31 Ta6 108.3(4) . . ?
Ta6 O31 Ta5 99.3(4) . . ?
Ta3 O32 Ta2 107.8(5) . . ?
Ta1 O33 Ta2 143.9(5) . . ?
Ta1 O33 Ta3 106.5(4) . . ?
Ta3 O33 Ta2 105.9(4) . . ?
Lu1 O35 Cs1 162.5(5) . 4_676 ?
Lu1 O37 Cs1 111.7(5) . 1_655 ?
K1 O41 Cs1 148.1(6) 1_556 . ?
Lu1 O42 Cs1 98.4(4) . 1_655 ?

loop_
_geom_bond_atom_site_label_1
_geom_bond_atom_site_label_2
_geom_bond_distance
_geom_bond_site_symmetry_2
_geom_bond_publ_flag
Ta1 Ta3 3.3264(9) . ?
Ta1 O16 1.969(11) . ?
Ta1 O18 1.991(11) . ?
Ta1 O22 1.889(11) . ?
Ta1 O24 2.064(10) . ?
Ta1 O25 2.052(11) . ?
Ta1 O30 2.067(10) . ?
Ta1 O33 2.055(10) . ?
Ta2 Ta3 3.3480(9) . ?
Ta2 Cs1 4.5427(18) 1_655 ?
Ta2 O5 1.971(12) . ?
Ta2 O6 1.985(11) . ?
Ta2 O9 2.058(11) . ?
Ta2 O26 1.842(10) . ?
Ta2 O27 2.139(10) . ?
Ta2 O32 2.092(11) . ?
Ta2 O33 2.100(10) . ?
Ta3 K1 4.006(5) . ?
Ta3 O8 1.953(11) . ?
Ta3 O12 1.976(11) . ?
Ta3 O19 1.884(10) . ?
Ta3 O20 2.085(10) . ?
Ta3 O30 2.041(11) . ?
Ta3 O32 2.052(10) . ?
Ta3 O33 2.095(10) . ?
Ta4 Ta6 3.3340(9) . ?
Ta4 Cs1 4.3227(18) . ?
Ta4 O10 1.985(11) . ?
Ta4 O13 2.090(11) . ?
Ta4 O14 1.979(11) . ?
Ta4 O15 2.059(11) . ?
Ta4 O22 1.922(10) . ?
Ta4 O29 2.074(10) . ?
Ta4 O31 2.032(10) . ?
Ta5 Ta6 3.1986(9) . ?
Ta5 O2 1.980(12) . ?
Ta5 O11 1.932(13) . ?
Ta5 O17 2.035(10) . ?
Ta5 O23 2.170(11) . ?
Ta5 O26 2.007(10) . ?
Ta5 O28 1.913(11) . ?
Ta5 O31 2.116(10) . ?
Ta6 O3 1.993(11) . ?
Ta6 O7 1.961(11) . ?
Ta6 O19 1.905(10) . ?
Ta6 O21 2.137(10) . ?
Ta6 O28 2.013(10) . ?
Ta6 O29 2.088(11) . ?
Ta6 O31 2.082(10) . ?
Lu1 Cs1 4.623(2) 1_655 ?
Lu1 O1 2.318(11) . ?
Lu1 O4 2.224(10) . ?
Lu1 O34 2.345(13) . ?
Lu1 O35 2.431(13) . ?
Lu1 O36 2.323(13) . ?
Lu1 O37 2.293(13) . ?
Lu1 O42 2.372(14) . ?
Lu1 O43 2.292(14) . ?
Cs1 O1 3.505(11) 1_455 ?
Cs1 O6 3.315(11) 1_455 ?
Cs1 O7 3.031(11) 4_576 ?
Cs1 O9 3.133(10) 1_455 ?
Cs1 O13 3.325(11) . ?
Cs1 O14 3.159(11) . ?
Cs1 O35 3.560(12) 4_475 ?
Cs1 O37 3.254(14) 1_455 ?
Cs1 O40 3.277(18) . ?
Cs1 O41 3.137(15) . ?
Cs1 O42 3.635(15) 1_455 ?
Cs1 O49 3.05(3) 3_566 ?
Se1 O20 1.708(10) . ?
Se1 O25 1.729(11) . ?
Se1 O27 1.694(10) . ?
Se2 O13 1.683(11) . ?
Se2 O21 1.695(10) . ?
Se2 O23 1.699(11) . ?
Se3 O4 1.647(10) . ?
Se3 O15 1.705(11) . ?
Se3 O17 1.720(11) . ?
Se4 O1 1.667(11) . ?
Se4 O9 1.714(11) . ?
Se4 O24 1.715(10) . ?
K1 O8 2.864(12) . ?
K1 O11 3.052(14) 4_575 ?
K1 O20 2.946(12) . ?
K1 O41 3.011(16) 1_554 ?
K1 O45 2.895(17) . ?
K1 O46 2.837(18) . ?
K1 O50 3.21(3) . ?
K1 O44 2.898(14) 3_666 ?
O2 O11 1.452(17) . ?
O3 O7 1.537(15) . ?
O5 O6 1.478(15) . ?
O8 O12 1.485(15) . ?
O10 O14 1.501(14) . ?
O16 O18 1.494(15) . ?
